data_4327571
loop_
_publ_author_name
'Joel T. Mague'
'Jamin L. Krinsky'

_publ_section_title
;
 Synthetic and Structural Studies of the Coordination Behavior of
 2-Pyridylbis(diphenylphosphino)methane
;
_journal_name_full 'Inorganic Chemistry'
_journal_page_first 1962
_journal_page_last 1971
_journal_paper_doi 10.1021/ic001266+
_journal_volume 40
_journal_year 2001
_chemical_formula_sum 'C34 H27 N O3 P2'
_chemical_formula_weight 559.51
_chemical_name_systematic
; 
 1,1,3,3-tetraphenyl-1,3-diphospha-2-(2-pyridyl)-4-keto-5-
 carboxymethylcyclopentadiene
;
_space_group_IT_number 4
_symmetry_cell_setting monoclinic
_symmetry_space_group_name_Hall 'P 2yb'
_symmetry_space_group_name_H-M 'P 1 21 1'
_atom_sites_solution_hydrogens geom
_atom_sites_solution_primary direct
_atom_sites_solution_secondary difmap
_audit_creation_method SHELXL-97
_cell_angle_alpha 90.00
_cell_angle_beta 103.806(5)
_cell_angle_gamma 90.00
_cell_formula_units_Z 2
_cell_length_a 9.1970(6)
_cell_length_b 16.7520(15)
_cell_length_c 9.3600(7)
_cell_measurement_reflns_used 5932
_cell_measurement_temperature 100(2)
_cell_measurement_theta_max 25.0
_cell_measurement_theta_min 1.0
_cell_volume 1400.42(19)
_computing_cell_refinement 'HKL Scalepack (Otwinowski & Minor 1997)'
_computing_data_collection 'COLLECT (Nonius 1999)'
_computing_data_reduction 'HKL Denzo and Scalepack (Otwinowski & Minor 1997)'
_computing_molecular_graphics 'SHELXTL (Bruker AXS 1997)'
_computing_publication_material 'SHELXTL (Bruker AXS 1997)'
_computing_structure_refinement 'SHELXL-97 (Sheldrick, 1997)'
_computing_structure_solution 'SHELXS-97 (Sheldrick, 1990)'
_diffrn_ambient_temperature 100(2)
_diffrn_measured_fraction_theta_full 0.987
_diffrn_measured_fraction_theta_max 0.987
_diffrn_measurement_device_type 'Nonius Kappa CCD (with Oxford Cryostream)'
_diffrn_measurement_method '\w scans with \k offsets'
_diffrn_radiation_monochromator graphite
_diffrn_radiation_source 'fine-focus sealed tube'
_diffrn_radiation_type MoK\a
_diffrn_radiation_wavelength 0.71073
_diffrn_reflns_av_R_equivalents 0.043
_diffrn_reflns_av_sigmaI/netI 0.1228
_diffrn_reflns_limit_h_max 10
_diffrn_reflns_limit_h_min 0
_diffrn_reflns_limit_k_max 19
_diffrn_reflns_limit_k_min -18
_diffrn_reflns_limit_l_max 10
_diffrn_reflns_limit_l_min -11
_diffrn_reflns_number 11962
_diffrn_reflns_theta_full 25.03
_diffrn_reflns_theta_max 25.03
_diffrn_reflns_theta_min 2.24
_diffrn_standards_decay_% 0
_exptl_absorpt_coefficient_mu 0.192
_exptl_absorpt_correction_T_max 0.985
_exptl_absorpt_correction_T_min 0.912
_exptl_absorpt_correction_type multi-scan
_exptl_absorpt_process_details 'HKL Scalepack (Otwinowski & Minor 1997)'
_exptl_crystal_colour 'Pale Yellow'
_exptl_crystal_density_diffrn 1.327
_exptl_crystal_description Plate
_exptl_crystal_F_000 584
_exptl_crystal_size_max 0.12
_exptl_crystal_size_mid 0.10
_exptl_crystal_size_min 0.08
_refine_diff_density_max 0.203
_refine_diff_density_min -0.188
_refine_diff_density_rms 0.040
_refine_ls_abs_structure_details 'Flack H D (1983), Acta Cryst. A39, 876-881'
_refine_ls_abs_structure_Flack -0.14(8)
_refine_ls_extinction_method none
_refine_ls_goodness_of_fit_ref 0.822
_refine_ls_hydrogen_treatment mixed
_refine_ls_matrix_type full
_refine_ls_number_parameters 365
_refine_ls_number_reflns 4505
_refine_ls_number_restraints 1
_refine_ls_restrained_S_all 0.821
_refine_ls_R_factor_all 0.0767
_refine_ls_R_factor_gt 0.0387
_refine_ls_shift/su_max 0.002
_refine_ls_shift/su_mean 0.000
_refine_ls_structure_factor_coef Fsqd
_refine_ls_weighting_details 'calc w=1/[\s^2^(Fo^2^)+(0.0219P)^2^+0.0000P] where P=(Fo^2^+2Fc^2^)/3'
_refine_ls_weighting_scheme calc
_refine_ls_wR_factor_gt 0.0680
_refine_ls_wR_factor_ref 0.0737
_reflns_number_gt 2701
_reflns_number_total 4505
_reflns_threshold_expression >2sigma(I)
_cod_data_source_file ic0012662B_05.cif
_cod_data_source_block 5
_cod_database_code 4327571

loop_
_symmetry_equiv_pos_as_xyz
'x, y, z'
'-x, y+1/2, -z'

loop_
_atom_site_label
_atom_site_type_symbol
_atom_site_fract_x
_atom_site_fract_y
_atom_site_fract_z
_atom_site_U_iso_or_equiv
_atom_site_adp_type
_atom_site_occupancy
_atom_site_symmetry_multiplicity
_atom_site_calc_flag
_atom_site_refinement_flags
P1 P 0.05058(9) 0.39331(6) 0.57965(10) 0.0332(2) Uani 1 1 d .
C1 C -0.0613(3) 0.4731(2) 0.4815(4) 0.0294(9) Uani 1 1 d .
C2 C -0.0670(4) 0.4873(3) 0.3334(4) 0.0528(12) Uani 1 1 d .
H2 H -0.0059 0.4575 0.2840 0.058 Uiso 1 1 calc R
C3 C -0.1626(4) 0.5455(3) 0.2596(5) 0.0601(13) Uani 1 1 d .
H3 H -0.1669 0.5553 0.1587 0.066 Uiso 1 1 calc R
C4 C -0.2510(4) 0.5892(3) 0.3288(5) 0.0555(11) Uani 1 1 d .
H4 H -0.3177 0.6282 0.2761 0.061 Uiso 1 1 calc R
C5 C -0.2423(4) 0.5762(3) 0.4733(5) 0.0540(11) Uani 1 1 d .
H5 H -0.3004 0.6079 0.5231 0.059 Uiso 1 1 calc R
C6 C -0.1507(4) 0.5179(2) 0.5486(4) 0.0424(10) Uani 1 1 d .
H6 H -0.1490 0.5084 0.6490 0.047 Uiso 1 1 calc R
C7 C 0.2174(3) 0.3867(3) 0.5111(4) 0.0388(9) Uani 1 1 d .
C8 C 0.2645(4) 0.3134(3) 0.4705(4) 0.0571(11) Uani 1 1 d .
H8 H 0.2071 0.2669 0.4763 0.063 Uiso 1 1 calc R
C9 C 0.3939(4) 0.3076(4) 0.4219(5) 0.0733(14) Uani 1 1 d .
H9 H 0.4255 0.2571 0.3944 0.081 Uiso 1 1 calc R
C10 C 0.4770(5) 0.3741(4) 0.4129(4) 0.0688(16) Uani 1 1 d .
H10 H 0.5666 0.3695 0.3797 0.076 Uiso 1 1 calc R
C11 C 0.4325(4) 0.4473(3) 0.4512(4) 0.0624(13) Uani 1 1 d .
H11 H 0.4911 0.4932 0.4444 0.069 Uiso 1 1 calc R
C12 C 0.2992(4) 0.4549(3) 0.5012(4) 0.0501(11) Uani 1 1 d .
H12 H 0.2670 0.5056 0.5272 0.055 Uiso 1 1 calc R
C13 C 0.0688(3) 0.3920(2) 0.7666(3) 0.0279(8) Uani 1 1 d .
C14 C 0.1461(3) 0.4543(2) 0.8613(4) 0.0296(8) Uani 1 1 d .
C15 C 0.1650(3) 0.4556(2) 1.0149(4) 0.0353(9) Uani 1 1 d .
H15 H 0.1224 0.4148 1.0624 0.039 Uiso 1 1 calc R
C16 C 0.2449(4) 0.5158(2) 1.0952(4) 0.0461(11) Uani 1 1 d .
H16 H 0.2590 0.5163 1.1991 0.051 Uiso 1 1 calc R
C17 C 0.3048(4) 0.5755(3) 1.0279(5) 0.0507(11) Uani 1 1 d .
H17 H 0.3609 0.6176 1.0830 0.056 Uiso 1 1 calc R
C18 C 0.2809(4) 0.5722(2) 0.8778(4) 0.0489(11) Uani 1 1 d .
H18 H 0.3215 0.6137 0.8299 0.054 Uiso 1 1 calc R
N N 0.2033(3) 0.51384(18) 0.7942(3) 0.0380(8) Uani 1 1 d .
P2 P -0.01950(10) 0.30982(6) 0.81599(10) 0.0354(3) Uani 1 1 d .
C19 C 0.1038(4) 0.2457(2) 0.9459(4) 0.0364(9) Uani 1 1 d .
C20 C 0.2582(4) 0.2542(2) 0.9644(4) 0.0453(10) Uani 1 1 d .
H20 H 0.2971 0.2949 0.9134 0.050 Uiso 1 1 calc R
C21 C 0.3539(4) 0.2029(3) 1.0576(4) 0.0550(12) Uani 1 1 d .
H21 H 0.4590 0.2090 1.0713 0.061 Uiso 1 1 calc R
C22 C 0.2993(6) 0.1435(3) 1.1302(5) 0.0668(13) Uani 1 1 d .
H22 H 0.3665 0.1086 1.1940 0.074 Uiso 1 1 calc R
C23 C 0.1501(6) 0.1342(3) 1.1115(5) 0.0706(14) Uani 1 1 d .
H23 H 0.1126 0.0919 1.1599 0.078 Uiso 1 1 calc R
C24 C 0.0511(5) 0.1864(3) 1.0217(5) 0.0573(12) Uani 1 1 d .
H24 H -0.0535 0.1810 1.0126 0.063 Uiso 1 1 calc R
C25 C -0.1773(3) 0.3337(2) 0.8931(4) 0.0379(10) Uani 1 1 d .
C26 C -0.3063(4) 0.3608(2) 0.7961(4) 0.0559(13) Uani 1 1 d .
H26 H -0.3124 0.3604 0.6933 0.061 Uiso 1 1 calc R
C27 C -0.4272(4) 0.3887(3) 0.8481(4) 0.0669(12) Uani 1 1 d .
H27 H -0.5140 0.4088 0.7815 0.074 Uiso 1 1 calc R
C28 C -0.4195(4) 0.3869(3) 0.9959(5) 0.0672(13) Uani 1 1 d .
H28 H -0.5019 0.4052 1.0316 0.074 Uiso 1 1 calc R
C29 C -0.2936(4) 0.3588(3) 1.0930(5) 0.0699(16) Uani 1 1 d .
H29 H -0.2896 0.3570 1.1953 0.077 Uiso 1 1 calc R
C30 C -0.1720(4) 0.3329(2) 1.0413(4) 0.0557(12) Uani 1 1 d .
H30 H -0.0843 0.3145 1.1089 0.061 Uiso 1 1 calc R
C31 C -0.0516(3) 0.2994(2) 0.5289(4) 0.0359(9) Uani 1 1 d .
O3 O -0.0885(3) 0.27835(14) 0.3921(3) 0.0456(7) Uani 1 1 d .
C32 C -0.0823(4) 0.2607(2) 0.6461(4) 0.0382(9) Uani 1 1 d .
C33 C -0.1538(4) 0.1792(2) 0.6349(4) 0.0549(12) Uani 1 1 d .
H33A H -0.1642 0.1633 0.7338 0.060 Uiso 1 1 calc R
H33B H -0.0855 0.1405 0.6046 0.060 Uiso 1 1 calc R
C34 C -0.3061(5) 0.1731(3) 0.5283(6) 0.0604(13) Uani 1 1 d .
O1 O -0.3195(3) 0.19977(17) 0.3951(3) 0.0515(7) Uani 1 1 d .
H34 H -0.227(4) 0.224(2) 0.374(4) 0.067(13) Uiso 1 1 d .
O2 O -0.4111(4) 0.1432(2) 0.5662(4) 0.0902(11) Uani 1 1 d .

loop_
_atom_site_aniso_label
_atom_site_aniso_U_11
_atom_site_aniso_U_22
_atom_site_aniso_U_33
_atom_site_aniso_U_23
_atom_site_aniso_U_13
_atom_site_aniso_U_12
P1 0.0317(5) 0.0368(6) 0.0313(6) 0.0004(5) 0.0078(4) 0.0023(5)
C1 0.0298(19) 0.026(2) 0.031(2) 0.0022(18) 0.0054(17) 0.0002(16)
C2 0.042(2) 0.072(4) 0.044(3) 0.008(3) 0.011(2) 0.009(2)
C3 0.051(3) 0.080(4) 0.045(3) 0.035(3) 0.003(2) 0.009(2)
C4 0.038(2) 0.044(3) 0.074(3) 0.016(3) -0.007(2) 0.003(2)
C5 0.046(3) 0.049(3) 0.062(3) -0.006(3) 0.004(2) 0.014(2)
C6 0.040(2) 0.045(3) 0.039(2) 0.002(2) 0.0046(19) 0.011(2)
C7 0.0330(19) 0.056(3) 0.027(2) -0.004(2) 0.0081(16) 0.005(2)
C8 0.042(2) 0.068(3) 0.061(3) -0.014(3) 0.013(2) 0.010(2)
C9 0.047(3) 0.108(4) 0.064(3) -0.032(3) 0.011(2) 0.016(3)
C10 0.039(2) 0.129(6) 0.043(3) 0.002(3) 0.019(2) 0.024(3)
C11 0.036(2) 0.099(4) 0.054(3) 0.034(3) 0.015(2) 0.009(3)
C12 0.039(2) 0.064(3) 0.051(3) 0.023(2) 0.017(2) 0.013(2)
C13 0.0316(17) 0.025(2) 0.0265(18) -0.0006(19) 0.0067(15) -0.0053(18)
C14 0.0220(17) 0.035(2) 0.032(2) 0.0039(19) 0.0067(16) 0.0055(16)
C15 0.034(2) 0.040(3) 0.034(2) -0.001(2) 0.0105(18) -0.0019(19)
C16 0.053(3) 0.059(3) 0.023(2) -0.001(2) 0.003(2) 0.012(2)
C17 0.047(2) 0.049(3) 0.051(3) -0.006(2) 0.001(2) -0.009(2)
C18 0.050(2) 0.044(3) 0.053(3) 0.002(2) 0.013(2) -0.013(2)
N 0.0391(17) 0.039(2) 0.0357(18) -0.0003(16) 0.0085(15) -0.0057(16)
P2 0.0357(5) 0.0355(6) 0.0331(6) 0.0014(5) 0.0046(4) -0.0057(5)
C19 0.041(2) 0.031(3) 0.034(2) 0.0006(19) 0.0018(17) 0.0007(18)
C20 0.046(2) 0.047(3) 0.040(2) 0.002(2) 0.0057(19) 0.012(2)
C21 0.053(2) 0.053(3) 0.054(3) 0.000(2) 0.004(2) 0.021(2)
C22 0.093(4) 0.058(3) 0.036(3) 0.009(2) -0.011(3) 0.021(3)
C23 0.099(4) 0.053(3) 0.051(3) 0.025(3) 0.001(3) 0.000(3)
C24 0.066(3) 0.055(3) 0.046(3) 0.011(2) 0.002(2) -0.013(3)
C25 0.0257(19) 0.047(3) 0.039(2) 0.006(2) 0.0036(17) -0.0120(17)
C26 0.042(2) 0.090(4) 0.035(2) 0.014(2) 0.007(2) -0.002(2)
C27 0.029(2) 0.109(4) 0.060(3) 0.022(3) 0.0046(19) 0.009(3)
C28 0.037(2) 0.114(4) 0.052(3) 0.011(3) 0.014(2) -0.006(3)
C29 0.032(2) 0.132(5) 0.047(3) 0.001(3) 0.013(2) -0.003(2)
C30 0.033(2) 0.094(4) 0.038(3) 0.013(2) 0.0047(18) -0.006(2)
C31 0.0366(19) 0.030(2) 0.037(2) -0.006(2) 0.0004(17) 0.0044(18)
O3 0.0484(15) 0.0475(18) 0.0372(16) -0.0118(13) 0.0026(12) 0.0018(12)
C32 0.050(2) 0.025(2) 0.033(2) -0.0057(19) -0.0043(18) -0.0068(18)
C33 0.067(3) 0.037(3) 0.050(3) 0.001(2) -0.008(2) -0.010(2)
C34 0.065(3) 0.034(3) 0.073(4) -0.001(3) -0.003(3) -0.012(2)
O1 0.0429(16) 0.057(2) 0.0478(19) -0.0076(16) -0.0027(15) 0.0005(15)
O2 0.089(2) 0.081(2) 0.089(3) 0.018(2) -0.002(2) -0.045(2)

loop_
_atom_type_symbol
_atom_type_description
_atom_type_scat_dispersion_real
_atom_type_scat_dispersion_imag
_atom_type_scat_source
C C 0.0033 0.0016 'International Tables Vol C Tables 4.2.6.8 and 6.1.1.4'
H H 0.0000 0.0000 'International Tables Vol C Tables 4.2.6.8 and 6.1.1.4'
N N 0.0061 0.0033 'International Tables Vol C Tables 4.2.6.8 and 6.1.1.4'
O O 0.0106 0.0060 'International Tables Vol C Tables 4.2.6.8 and 6.1.1.4'
P P 0.1023 0.0942 'International Tables Vol C Tables 4.2.6.8 and 6.1.1.4'

loop_
_geom_angle_atom_site_label_1
_geom_angle_atom_site_label_2
_geom_angle_atom_site_label_3
_geom_angle
_geom_angle_publ_flag
C13 P1 C1 115.80(17) ?
C13 P1 C7 118.52(15) ?
C1 P1 C7 107.17(17) ?
C13 P1 C31 99.87(18) y
C1 P1 C31 108.01(15) ?
C7 P1 C31 106.40(18) ?
C6 C1 C2 118.5(3) ?
C6 C1 P1 120.3(3) ?
C2 C1 P1 121.1(3) ?
C3 C2 C1 119.1(4) ?
C4 C3 C2 121.4(4) ?
C5 C4 C3 119.2(4) ?
C4 C5 C6 120.7(4) ?
C5 C6 C1 121.2(4) ?
C12 C7 C8 120.2(3) ?
C12 C7 P1 119.8(3) ?
C8 C7 P1 120.0(3) ?
C9 C8 C7 120.4(5) ?
C10 C9 C8 120.3(5) ?
C9 C10 C11 120.5(4) ?
C10 C11 C12 120.3(4) ?
C7 C12 C11 118.3(4) ?
C14 C13 P2 127.6(2) y
C14 C13 P1 122.0(3) y
P2 C13 P1 110.33(19) y
N C14 C15 119.8(3) ?
N C14 C13 116.0(3) ?
C15 C14 C13 124.2(3) ?
C16 C15 C14 119.6(3) ?
C15 C16 C17 120.7(4) ?
C16 C17 C18 117.4(4) ?
N C18 C17 123.9(4) ?
C18 N C14 118.5(3) ?
C13 P2 C32 101.88(17) y
C13 P2 C19 113.35(17) ?
C32 P2 C19 110.39(16) ?
C13 P2 C25 113.92(16) ?
C32 P2 C25 109.96(17) ?
C19 P2 C25 107.27(16) ?
C24 C19 C20 118.9(3) ?
C24 C19 P2 122.4(3) ?
C20 C19 P2 118.7(3) ?
C21 C20 C19 119.4(4) ?
C22 C21 C20 120.9(4) ?
C23 C22 C21 120.1(4) ?
C22 C23 C24 120.3(4) ?
C19 C24 C23 120.4(4) ?
C30 C25 C26 118.9(3) ?
C30 C25 P2 124.0(3) ?
C26 C25 P2 116.9(3) ?
C25 C26 C27 120.6(4) ?
C28 C27 C26 119.5(4) ?
C27 C28 C29 120.6(4) ?
C28 C29 C30 119.9(4) ?
C25 C30 C29 120.6(4) ?
O3 C31 C32 127.8(3) y
O3 C31 P1 119.1(3) y
C32 C31 P1 113.1(3) y
C31 C32 C33 123.1(3) y
C31 C32 P2 114.8(3) y
C33 C32 P2 122.0(3) y
C32 C33 C34 115.2(3) ?
O2 C34 O1 121.4(4) ?
O2 C34 C33 120.7(5) ?
O1 C34 C33 117.9(4) ?

loop_
_geom_bond_atom_site_label_1
_geom_bond_atom_site_label_2
_geom_bond_distance
_geom_bond_publ_flag
P1 C13 1.718(3) y
P1 C1 1.799(3) y
P1 C7 1.802(3) y
P1 C31 1.836(4) y
C1 C6 1.371(4) ?
C1 C2 1.395(4) ?
C2 C3 1.382(5) ?
C3 C4 1.367(5) ?
C4 C5 1.354(5) ?
C5 C6 1.370(5) ?
C7 C12 1.383(5) ?
C7 C8 1.385(5) ?
C8 C9 1.375(5) ?
C9 C10 1.364(6) ?
C10 C11 1.368(6) ?
C11 C12 1.418(5) ?
C13 C14 1.443(4) y
C13 P2 1.716(3) y
C14 N 1.351(4) ?
C14 C15 1.406(4) ?
C15 C16 1.363(5) ?
C16 C17 1.365(5) ?
C17 C18 1.371(5) ?
C18 N 1.346(4) ?
P2 C32 1.761(3) y
P2 C19 1.805(3) y
P2 C25 1.814(3) y
C19 C24 1.375(5) ?
C19 C20 1.396(4) ?
C20 C21 1.381(5) ?
C21 C22 1.367(6) ?
C22 C23 1.350(6) ?
C23 C24 1.390(6) ?
C25 C30 1.376(5) ?
C25 C26 1.387(5) ?
C26 C27 1.397(5) ?
C27 C28 1.368(5) ?
C28 C29 1.373(5) ?
C29 C30 1.389(5) ?
C31 O3 1.294(4) y
C31 C32 1.360(4) y
C32 C33 1.508(5) y
C33 C34 1.517(5) ?
C34 O2 1.214(5) y
C34 O1 1.303(5) y

loop_
_geom_hbond_atom_site_label_D
_geom_hbond_atom_site_label_H
_geom_hbond_atom_site_label_A
_geom_hbond_distance_DH
_geom_hbond_distance_HA
_geom_hbond_distance_DA
_geom_hbond_angle_DHA
O1 H34 O3 1.01(4) 1.54(4) 2.505(4) 159(3)
